data_4328437
loop_
_publ_author_name
'Shun Ohta'
'Saori Yokozawa'
'Yasuhiro Ohki'
'Kazuyuki Tatsumi'

_publ_section_title
;
 Oxido-Bridged Di-, Tri-, and Tetra-Nuclear Iron Complexes Bearing
 Bis(trimethylsilyl)amide and Thiolate Ligands
;
_journal_name_full 'Inorganic Chemistry'
_journal_page_first 2645
_journal_page_last 2651
_journal_paper_doi 10.1021/ic2025928
_journal_volume 51
_journal_year 2012
_chemical_formula_moiety 'C36 H26 S2'
_chemical_formula_sum 'C36 H26 S2'
_chemical_formula_weight 522.72
_space_group_IT_number 14
_symmetry_cell_setting monoclinic
_symmetry_Int_Tables_number 14
_symmetry_space_group_name_Hall '-P 2yab'
_symmetry_space_group_name_H-M 'P 1 21/a 1'
_atom_sites_solution_hydrogens geom
_atom_sites_solution_primary direct
_atom_sites_solution_secondary difmap
_cell_angle_alpha 90.0000
_cell_angle_beta 103.347(3)
_cell_angle_gamma 90.0000
_cell_formula_units_Z 8
_cell_length_a 17.587(3)
_cell_length_b 13.356(3)
_cell_length_c 23.862(5)
_cell_measurement_reflns_used 9283
_cell_measurement_temperature 173
_cell_measurement_theta_max 27.47
_cell_measurement_theta_min 3.46
_cell_volume 5453.6(19)
_computing_cell_refinement CrystalClear
_computing_data_collection 'CrystalClear (Rigaku/MSC Inc., 2006)'
_computing_data_reduction CrystalClear
_computing_molecular_graphics 'CrystalStructure 4.0'
_computing_publication_material 'CrystalStructure 4.0 (Rigaku, 2010)'
_computing_structure_refinement 'SHELXL97 (Sheldrick, 2008)'
_computing_structure_solution 'SHELXS97 (Sheldrick, 2008)'
_diffrn_ambient_temperature 173
_diffrn_detector_area_resol_mean 7.314
_diffrn_measured_fraction_theta_full 0.979
_diffrn_measured_fraction_theta_max 0.979
_diffrn_measurement_device_type 'Rigaku Saturn70'
_diffrn_measurement_method \w
_diffrn_radiation_type 'Mo K\a'
_diffrn_radiation_wavelength 0.71070
_diffrn_reflns_av_R_equivalents 0.0450
_diffrn_reflns_limit_h_max 19
_diffrn_reflns_limit_h_min -22
_diffrn_reflns_limit_k_max 17
_diffrn_reflns_limit_k_min -17
_diffrn_reflns_limit_l_max 25
_diffrn_reflns_limit_l_min -30
_diffrn_reflns_number 42906
_diffrn_reflns_theta_full 27.48
_diffrn_reflns_theta_max 27.48
_diffrn_standards_number 0
_exptl_absorpt_coefficient_mu 0.219
_exptl_absorpt_correction_T_max 0.989
_exptl_absorpt_correction_T_min 0.896
_exptl_absorpt_correction_type multi-scan
_exptl_absorpt_process_details 'REQAB (Rigaku, 1998)'
_exptl_crystal_colour colorless
_exptl_crystal_density_diffrn 1.273
_exptl_crystal_description block
_exptl_crystal_F_000 2192.00
_exptl_crystal_size_max 0.200
_exptl_crystal_size_mid 0.200
_exptl_crystal_size_min 0.050
_refine_diff_density_max 0.550
_refine_diff_density_min -0.340
_refine_ls_extinction_method none
_refine_ls_goodness_of_fit_ref 1.106
_refine_ls_hydrogen_treatment constr
_refine_ls_number_parameters 685
_refine_ls_number_reflns 12251
_refine_ls_number_restraints 0
_refine_ls_R_factor_gt 0.0626
_refine_ls_shift/su_max 0.000
_refine_ls_structure_factor_coef Fsqd
_refine_ls_weighting_details 'w = 1/[\s^2^(Fo^2^)+(0.0777P)^2^+1.3900P] where P=(Fo^2^+2Fc^2^)/3'
_refine_ls_weighting_scheme calc
_refine_ls_wR_factor_ref 0.1702
_reflns_number_gt 9473
_reflns_number_total 12251
_reflns_threshold_expression F^2^>2.0\s(F^2^)
_cod_data_source_file ic2025928_si_001_1.cif
_cod_data_source_block DppSSDpp
_cod_original_cell_volume 5453.5(17)
_cod_database_code 4328437

loop_
_symmetry_equiv_pos_site_id
_symmetry_equiv_pos_as_xyz
1 +X,+Y,+Z
2 1/2-X,1/2+Y,-Z
3 -X,-Y,-Z
4 1/2+X,1/2-Y,+Z

loop_
_atom_site_label
_atom_site_type_symbol
_atom_site_fract_x
_atom_site_fract_y
_atom_site_fract_z
_atom_site_U_iso_or_equiv
_atom_site_adp_type
_atom_site_occupancy
_atom_site_symmetry_multiplicity
_atom_site_calc_flag
_atom_site_refinement_flags
S(1) S 0.09248(3) 0.13621(4) 0.31999(2) 0.03434(14) Uani 1.0 4 d .
S(2) S 0.18609(3) 0.05373(4) 0.30664(2) 0.03656(15) Uani 1.0 4 d .
S(3) S 0.30745(3) 0.09023(5) 0.19302(2) 0.04107(16) Uani 1.0 4 d .
S(4) S 0.40390(3) 0.16188(4) 0.17748(2) 0.03667(15) Uani 1.0 4 d .
C(1) C 0.02930(12) 0.04052(16) 0.33555(9) 0.0325(5) Uani 1.0 4 d .
C(2) C 0.01205(13) 0.03705(16) 0.39018(9) 0.0348(5) Uani 1.0 4 d .
C(3) C -0.03520(15) -0.04020(19) 0.40180(10) 0.0461(6) Uani 1.0 4 d .
C(4) C -0.06314(16) -0.11359(19) 0.36117(10) 0.0518(7) Uani 1.0 4 d .
C(5) C -0.04624(14) -0.10875(18) 0.30747(10) 0.0463(6) Uani 1.0 4 d .
C(6) C -0.00248(12) -0.03089(16) 0.29307(9) 0.0354(5) Uani 1.0 4 d .
C(7) C 0.04031(13) 0.11384(16) 0.43561(9) 0.0352(5) Uani 1.0 4 d .
C(8) C 0.11670(14) 0.1148(2) 0.46744(10) 0.0448(6) Uani 1.0 4 d .
C(9) C 0.14156(15) 0.1857(2) 0.51035(11) 0.0503(7) Uani 1.0 4 d .
C(10) C 0.09065(16) 0.25596(19) 0.52156(10) 0.0469(6) Uani 1.0 4 d .
C(11) C 0.01443(17) 0.25585(19) 0.49058(11) 0.0507(7) Uani 1.0 4 d .
C(12) C -0.01113(15) 0.18455(19) 0.44788(10) 0.0465(6) Uani 1.0 4 d .
C(13) C 0.00827(13) -0.02439(17) 0.23313(9) 0.0387(5) Uani 1.0 4 d .
C(14) C -0.02300(15) 0.0549(2) 0.19763(10) 0.0492(6) Uani 1.0 4 d .
C(15) C -0.01575(18) 0.0598(3) 0.14124(11) 0.0642(8) Uani 1.0 4 d .
C(16) C 0.02332(18) -0.0139(3) 0.11954(12) 0.0686(9) Uani 1.0 4 d .
C(17) C 0.05469(18) -0.0935(3) 0.15425(13) 0.0694(9) Uani 1.0 4 d .
C(18) C 0.04699(15) -0.0994(2) 0.21055(11) 0.0537(7) Uani 1.0 4 d .
C(19) C 0.24432(12) 0.04507(16) 0.37851(9) 0.0336(5) Uani 1.0 4 d .
C(20) C 0.24608(13) -0.04484(17) 0.40952(9) 0.0371(5) Uani 1.0 4 d .
C(21) C 0.28489(14) -0.04569(18) 0.46771(10) 0.0434(6) Uani 1.0 4 d .
C(22) C 0.31992(14) 0.0397(2) 0.49486(10) 0.0464(6) Uani 1.0 4 d .
C(23) C 0.31866(13) 0.12710(19) 0.46400(10) 0.0421(6) Uani 1.0 4 d .
C(24) C 0.28180(12) 0.13136(17) 0.40532(9) 0.0364(5) Uani 1.0 4 d .
C(25) C 0.20768(13) -0.13911(17) 0.38466(9) 0.0388(5) Uani 1.0 4 d .
C(26) C 0.14928(15) -0.18048(19) 0.40762(10) 0.0467(6) Uani 1.0 4 d .
C(27) C 0.11565(16) -0.2717(2) 0.38795(11) 0.0518(7) Uani 1.0 4 d .
C(28) C 0.14117(16) -0.3240(2) 0.34681(11) 0.0530(7) Uani 1.0 4 d .
C(29) C 0.19890(18) -0.2835(3) 0.32339(13) 0.0620(8) Uani 1.0 4 d .
C(30) C 0.23175(16) -0.1914(2) 0.34175(11) 0.0536(7) Uani 1.0 4 d .
C(31) C 0.28422(13) 0.22737(18) 0.37465(9) 0.0402(5) Uani 1.0 4 d .
C(32) C 0.32170(15) 0.2342(2) 0.32940(10) 0.0492(6) Uani 1.0 4 d .
C(33) C 0.32853(19) 0.3253(3) 0.30383(12) 0.0661(9) Uani 1.0 4 d .
C(34) C 0.2988(2) 0.4101(3) 0.32312(14) 0.0752(10) Uani 1.0 4 d .
C(35) C 0.2609(2) 0.4054(3) 0.36734(15) 0.0744(10) Uani 1.0 4 d .
C(36) C 0.25352(17) 0.3134(2) 0.39307(12) 0.0558(7) Uani 1.0 4 d .
C(37) C 0.24758(13) 0.07755(19) 0.12187(9) 0.0396(6) Uani 1.0 4 d .
C(38) C 0.21065(14) 0.16276(19) 0.09336(10) 0.0433(6) Uani 1.0 4 d .
C(39) C 0.16986(15) 0.1541(2) 0.03610(10) 0.0509(7) Uani 1.0 4 d .
C(40) C 0.16401(15) 0.0633(2) 0.00760(10) 0.0522(7) Uani 1.0 4 d .
C(41) C 0.19949(15) -0.0207(2) 0.03592(10) 0.0482(6) Uani 1.0 4 d .
C(42) C 0.24183(13) -0.01515(19) 0.09341(9) 0.0413(6) Uani 1.0 4 d .
C(43) C 0.21498(15) 0.2634(2) 0.12093(10) 0.0507(7) Uani 1.0 4 d .
C(44) C 0.17894(16) 0.2832(3) 0.16568(12) 0.0652(9) Uani 1.0 4 d .
C(45) C 0.17912(18) 0.3819(3) 0.18698(14) 0.0764(11) Uani 1.0 4 d .
C(46) C 0.2176(3) 0.4571(3) 0.16503(17) 0.0827(11) Uani 1.0 4 d .
C(47) C 0.2537(3) 0.4374(3) 0.12215(16) 0.0834(11) Uani 1.0 4 d .
C(48) C 0.2521(2) 0.3416(3) 0.09980(13) 0.0661(8) Uani 1.0 4 d .
C(49) C 0.27930(14) -0.10898(19) 0.12000(10) 0.0441(6) Uani 1.0 4 d .
C(50) C 0.32954(16) -0.16097(19) 0.09349(11) 0.0517(7) Uani 1.0 4 d .
C(51) C 0.36227(18) -0.2512(3) 0.11514(12) 0.0631(8) Uani 1.0 4 d .
C(52) C 0.3440(2) -0.2922(3) 0.16276(13) 0.0691(9) Uani 1.0 4 d .
C(53) C 0.2943(2) -0.2409(3) 0.18996(13) 0.0721(10) Uani 1.0 4 d .
C(54) C 0.26285(16) -0.1497(3) 0.16928(11) 0.0575(7) Uani 1.0 4 d .
C(55) C 0.46177(12) 0.05904(16) 0.16391(9) 0.0332(5) Uani 1.0 4 d .
C(56) C 0.47476(13) 0.04583(17) 0.10828(9) 0.0367(5) Uani 1.0 4 d .
C(57) C 0.51640(16) -0.0381(2) 0.09750(10) 0.0506(7) Uani 1.0 4 d .
C(58) C 0.54338(17) -0.1074(2) 0.14015(11) 0.0536(7) Uani 1.0 4 d .
C(59) C 0.53116(15) -0.09391(18) 0.19479(10) 0.0446(6) Uani 1.0 4 d .
C(60) C 0.49174(13) -0.01020(17) 0.20805(9) 0.0360(5) Uani 1.0 4 d .
C(61) C 0.44574(13) 0.11846(17) 0.06066(9) 0.0371(5) Uani 1.0 4 d .
C(62) C 0.37580(15) 0.1040(3) 0.02171(11) 0.0585(8) Uani 1.0 4 d .
C(63) C 0.35010(16) 0.1702(3) -0.02325(12) 0.0609(8) Uani 1.0 4 d .
C(64) C 0.39367(16) 0.2508(2) -0.03031(10) 0.0486(6) Uani 1.0 4 d .
C(65) C 0.4637(2) 0.2659(3) 0.00741(13) 0.0703(9) Uani 1.0 4 d .
C(66) C 0.48948(18) 0.1999(3) 0.05285(12) 0.0658(9) Uani 1.0 4 d .
C(67) C 0.48478(13) 0.00381(17) 0.26855(9) 0.0375(5) Uani 1.0 4 d .
C(68) C 0.52227(15) 0.08262(19) 0.30184(10) 0.0447(6) Uani 1.0 4 d .
C(69) C 0.52027(17) 0.0922(3) 0.35950(11) 0.0566(7) Uani 1.0 4 d .
C(70) C 0.47942(17) 0.0227(3) 0.38412(11) 0.0615(8) Uani 1.0 4 d .
C(71) C 0.44151(17) -0.0547(3) 0.35146(12) 0.0626(8) Uani 1.0 4 d .
C(72) C 0.44437(15) -0.0651(2) 0.29405(11) 0.0507(7) Uani 1.0 4 d .
H(3) H -0.0485 -0.0427 0.4382 0.0554 Uiso 1.0 4 calc R
H(4) H -0.0938 -0.1671 0.3702 0.0622 Uiso 1.0 4 calc R
H(5) H -0.0650 -0.1597 0.2800 0.0555 Uiso 1.0 4 calc R
H(8) H 0.1526 0.0664 0.4599 0.0537 Uiso 1.0 4 calc R
H(9) H 0.1942 0.1853 0.5320 0.0604 Uiso 1.0 4 calc R
H(10) H 0.1079 0.3048 0.5507 0.0563 Uiso 1.0 4 calc R
H(11) H -0.0210 0.3047 0.4984 0.0608 Uiso 1.0 4 calc R
H(12) H -0.0641 0.1844 0.4270 0.0558 Uiso 1.0 4 calc R
H(14) H -0.0498 0.1068 0.2124 0.0590 Uiso 1.0 4 calc R
H(15) H -0.0379 0.1144 0.1175 0.0770 Uiso 1.0 4 calc R
H(16) H 0.0288 -0.0104 0.0809 0.0824 Uiso 1.0 4 calc R
H(17) H 0.0818 -0.1448 0.1393 0.0832 Uiso 1.0 4 calc R
H(18) H 0.0683 -0.1549 0.2338 0.0644 Uiso 1.0 4 calc R
H(21) H 0.2873 -0.1061 0.4890 0.0520 Uiso 1.0 4 calc R
H(22) H 0.3448 0.0380 0.5347 0.0557 Uiso 1.0 4 calc R
H(23) H 0.3431 0.1854 0.4828 0.0505 Uiso 1.0 4 calc R
H(26) H 0.1320 -0.1459 0.4372 0.0560 Uiso 1.0 4 calc R
H(27) H 0.0745 -0.2979 0.4033 0.0622 Uiso 1.0 4 calc R
H(28) H 0.1194 -0.3876 0.3344 0.0637 Uiso 1.0 4 calc R
H(29) H 0.2164 -0.3192 0.2943 0.0744 Uiso 1.0 4 calc R
H(30) H 0.2710 -0.1640 0.3248 0.0643 Uiso 1.0 4 calc R
H(32) H 0.3427 0.1757 0.3161 0.0590 Uiso 1.0 4 calc R
H(33) H 0.3539 0.3293 0.2728 0.0793 Uiso 1.0 4 calc R
H(34) H 0.3045 0.4728 0.3057 0.0902 Uiso 1.0 4 calc R
H(35) H 0.2399 0.4643 0.3802 0.0892 Uiso 1.0 4 calc R
H(36) H 0.2272 0.3097 0.4236 0.0669 Uiso 1.0 4 calc R
H(39) H 0.1457 0.2117 0.0163 0.0611 Uiso 1.0 4 calc R
H(40) H 0.1357 0.0587 -0.0314 0.0626 Uiso 1.0 4 calc R
H(41) H 0.1952 -0.0829 0.0162 0.0578 Uiso 1.0 4 calc R
H(44) H 0.1543 0.2308 0.1819 0.0782 Uiso 1.0 4 calc R
H(45) H 0.1527 0.3966 0.2165 0.0917 Uiso 1.0 4 calc R
H(46) H 0.2187 0.5230 0.1802 0.0993 Uiso 1.0 4 calc R
H(47) H 0.2803 0.4893 0.1073 0.1001 Uiso 1.0 4 calc R
H(48) H 0.2770 0.3291 0.0692 0.0794 Uiso 1.0 4 calc R
H(50) H 0.3418 -0.1341 0.0598 0.0621 Uiso 1.0 4 calc R
H(51) H 0.3976 -0.2848 0.0968 0.0757 Uiso 1.0 4 calc R
H(52) H 0.3650 -0.3552 0.1771 0.0830 Uiso 1.0 4 calc R
H(53) H 0.2818 -0.2687 0.2233 0.0865 Uiso 1.0 4 calc R
H(54) H 0.2298 -0.1148 0.1889 0.0690 Uiso 1.0 4 calc R
H(57) H 0.5262 -0.0475 0.0604 0.0607 Uiso 1.0 4 calc R
H(58) H 0.5706 -0.1649 0.1319 0.0643 Uiso 1.0 4 calc R
H(59) H 0.5500 -0.1426 0.2237 0.0536 Uiso 1.0 4 calc R
H(62) H 0.3446 0.0476 0.0257 0.0702 Uiso 1.0 4 calc R
H(63) H 0.3013 0.1590 -0.0495 0.0730 Uiso 1.0 4 calc R
H(64) H 0.3757 0.2961 -0.0612 0.0584 Uiso 1.0 4 calc R
H(65) H 0.4949 0.3219 0.0027 0.0843 Uiso 1.0 4 calc R
H(66) H 0.5383 0.2115 0.0790 0.0790 Uiso 1.0 4 calc R
H(68) H 0.5498 0.1308 0.2849 0.0536 Uiso 1.0 4 calc R
H(69) H 0.5467 0.1460 0.3818 0.0679 Uiso 1.0 4 calc R
H(70) H 0.4777 0.0286 0.4235 0.0738 Uiso 1.0 4 calc R
H(71) H 0.4130 -0.1018 0.3683 0.0751 Uiso 1.0 4 calc R
H(72) H 0.4185 -0.1197 0.2722 0.0609 Uiso 1.0 4 calc R

loop_
_atom_site_aniso_label
_atom_site_aniso_U_11
_atom_site_aniso_U_22
_atom_site_aniso_U_33
_atom_site_aniso_U_12
_atom_site_aniso_U_13
_atom_site_aniso_U_23
S(1) 0.0377(3) 0.0337(3) 0.0309(3) -0.0001(2) 0.0065(2) 0.0009(2)
S(2) 0.0363(3) 0.0474(4) 0.0262(3) -0.0011(3) 0.0078(2) -0.0048(3)
S(3) 0.0361(4) 0.0608(4) 0.0262(3) 0.0003(3) 0.0070(3) 0.0026(3)
S(4) 0.0383(3) 0.0381(3) 0.0331(3) 0.0022(3) 0.0072(3) 0.0002(2)
C(1) 0.0320(11) 0.0353(11) 0.0287(10) 0.0015(9) 0.0042(8) -0.0016(9)
C(2) 0.0348(12) 0.0388(12) 0.0292(11) 0.0005(9) 0.0038(9) -0.0002(9)
C(3) 0.0515(15) 0.0523(15) 0.0344(12) -0.0132(12) 0.0094(11) 0.0023(11)
C(4) 0.0614(17) 0.0474(15) 0.0424(14) -0.0196(12) 0.0031(12) 0.0056(11)
C(5) 0.0513(15) 0.0428(13) 0.0391(13) -0.0077(11) -0.0011(11) -0.0032(11)
C(6) 0.0343(12) 0.0357(11) 0.0329(11) 0.0019(9) 0.0012(9) -0.0014(9)
C(7) 0.0398(13) 0.0405(12) 0.0265(10) -0.0040(10) 0.0101(9) 0.0003(9)
C(8) 0.0353(13) 0.0569(15) 0.0440(13) -0.0028(11) 0.0130(10) -0.0162(11)
C(9) 0.0392(14) 0.0678(17) 0.0462(14) -0.0136(12) 0.0146(11) -0.0202(13)
C(10) 0.0597(17) 0.0478(14) 0.0393(13) -0.0116(12) 0.0236(12) -0.0099(11)
C(11) 0.0642(18) 0.0457(14) 0.0439(14) 0.0118(12) 0.0162(12) -0.0035(11)
C(12) 0.0492(15) 0.0497(14) 0.0386(13) 0.0085(11) 0.0059(11) -0.0013(11)
C(13) 0.0359(12) 0.0445(13) 0.0339(12) -0.0041(10) 0.0046(9) -0.0095(10)
C(14) 0.0565(16) 0.0564(16) 0.0343(13) 0.0090(12) 0.0096(11) 0.0011(11)
C(15) 0.078(2) 0.079(3) 0.0346(14) -0.0022(17) 0.0106(14) 0.0008(14)
C(16) 0.0623(19) 0.111(3) 0.0353(14) -0.0157(18) 0.0171(13) -0.0215(16)
C(17) 0.0594(19) 0.093(3) 0.0575(18) -0.0008(17) 0.0172(15) -0.0410(18)
C(18) 0.0530(16) 0.0554(16) 0.0497(15) 0.0074(13) 0.0057(12) -0.0202(13)
C(19) 0.0320(12) 0.0413(12) 0.0284(11) 0.0034(9) 0.0084(9) -0.0034(9)
C(20) 0.0367(12) 0.0404(12) 0.0339(11) 0.0055(9) 0.0076(9) -0.0036(9)
C(21) 0.0473(14) 0.0437(13) 0.0360(12) 0.0081(11) 0.0035(10) 0.0014(10)
C(22) 0.0475(15) 0.0579(16) 0.0296(12) 0.0051(12) 0.0001(10) -0.0037(11)
C(23) 0.0377(13) 0.0508(14) 0.0358(12) -0.0016(10) 0.0043(10) -0.0076(10)
C(24) 0.0309(12) 0.0462(13) 0.0328(11) -0.0008(9) 0.0088(9) -0.0050(9)
C(25) 0.0377(13) 0.0403(12) 0.0357(12) 0.0044(10) 0.0028(9) 0.0010(10)
C(26) 0.0563(16) 0.0435(14) 0.0415(13) 0.0034(11) 0.0139(11) 0.0054(11)
C(27) 0.0557(16) 0.0480(15) 0.0498(15) -0.0037(12) 0.0080(12) 0.0109(12)
C(28) 0.0612(17) 0.0415(14) 0.0470(15) -0.0069(12) -0.0068(12) 0.0001(11)
C(29) 0.0675(19) 0.0595(18) 0.0603(17) -0.0080(15) 0.0174(15) -0.0243(14)
C(30) 0.0514(16) 0.0554(16) 0.0562(16) -0.0075(13) 0.0171(13) -0.0192(13)
C(31) 0.0391(13) 0.0440(13) 0.0351(12) -0.0083(10) 0.0034(9) -0.0038(10)
C(32) 0.0469(15) 0.0628(17) 0.0369(13) -0.0135(12) 0.0078(11) -0.0017(12)
C(33) 0.072(2) 0.079(3) 0.0435(15) -0.0297(17) 0.0054(14) 0.0066(15)
C(34) 0.095(3) 0.063(2) 0.0565(19) -0.0319(18) -0.0064(17) 0.0138(16)
C(35) 0.098(3) 0.0433(17) 0.074(3) -0.0007(16) 0.0053(19) -0.0027(15)
C(36) 0.0663(18) 0.0481(15) 0.0549(16) -0.0027(13) 0.0180(14) -0.0042(13)
C(37) 0.0323(12) 0.0576(15) 0.0290(11) -0.0023(10) 0.0074(9) 0.0021(10)
C(38) 0.0397(13) 0.0570(15) 0.0325(12) 0.0019(11) 0.0071(10) 0.0034(10)
C(39) 0.0517(16) 0.0597(16) 0.0375(13) 0.0050(12) 0.0026(11) 0.0080(12)
C(40) 0.0558(16) 0.0636(17) 0.0316(12) -0.0074(13) -0.0015(11) 0.0022(12)
C(41) 0.0507(15) 0.0538(15) 0.0368(13) -0.0106(12) 0.0035(11) 0.0016(11)
C(42) 0.0363(13) 0.0525(14) 0.0344(12) -0.0074(10) 0.0067(10) 0.0062(10)
C(43) 0.0451(15) 0.0643(17) 0.0386(13) 0.0118(12) 0.0012(11) -0.0005(12)
C(44) 0.0478(16) 0.094(3) 0.0498(16) 0.0116(16) 0.0038(13) -0.0142(16)
C(45) 0.0481(18) 0.114(3) 0.0593(19) 0.0260(19) -0.0029(14) -0.034(2)
C(46) 0.080(3) 0.067(3) 0.090(3) 0.0211(19) -0.003(2) -0.016(2)
C(47) 0.108(3) 0.058(2) 0.082(3) 0.0115(19) 0.017(3) 0.0008(18)
C(48) 0.086(3) 0.0510(17) 0.0618(19) 0.0116(16) 0.0172(16) 0.0023(14)
C(49) 0.0404(14) 0.0513(14) 0.0362(12) -0.0101(11) -0.0002(10) 0.0034(11)
C(50) 0.0612(17) 0.0459(15) 0.0437(14) -0.0046(12) 0.0030(12) -0.0024(11)
C(51) 0.073(2) 0.0522(17) 0.0532(17) -0.0008(14) -0.0081(14) -0.0080(13)
C(52) 0.084(3) 0.0477(16) 0.0563(18) -0.0087(15) -0.0231(16) 0.0079(14)
C(53) 0.075(3) 0.078(3) 0.0556(18) -0.0155(18) -0.0005(16) 0.0267(17)
C(54) 0.0543(17) 0.0688(19) 0.0477(15) -0.0088(14) 0.0084(12) 0.0156(14)
C(55) 0.0329(12) 0.0357(11) 0.0306(11) -0.0008(9) 0.0063(9) 0.0004(9)
C(56) 0.0399(13) 0.0387(12) 0.0319(11) -0.0008(10) 0.0092(9) 0.0025(9)
C(57) 0.0646(18) 0.0548(16) 0.0339(13) 0.0114(13) 0.0143(12) -0.0029(11)
C(58) 0.0722(19) 0.0459(14) 0.0436(14) 0.0187(13) 0.0151(13) 0.0011(11)
C(59) 0.0553(15) 0.0407(13) 0.0357(12) 0.0079(11) 0.0057(11) 0.0057(10)
C(60) 0.0374(12) 0.0401(12) 0.0306(11) -0.0017(9) 0.0081(9) 0.0010(9)
C(61) 0.0412(13) 0.0439(13) 0.0275(11) 0.0023(10) 0.0108(9) 0.0001(9)
C(62) 0.0425(15) 0.078(2) 0.0516(16) -0.0108(13) 0.0040(12) 0.0248(14)
C(63) 0.0415(15) 0.087(3) 0.0509(16) 0.0058(14) 0.0038(12) 0.0253(15)
C(64) 0.0614(17) 0.0541(15) 0.0341(12) 0.0155(13) 0.0187(11) 0.0094(11)
C(65) 0.089(3) 0.0581(18) 0.0560(17) -0.0211(16) 0.0002(16) 0.0164(14)
C(66) 0.073(2) 0.0609(18) 0.0498(16) -0.0210(15) -0.0135(14) 0.0162(14)
C(67) 0.0361(12) 0.0437(13) 0.0320(11) 0.0052(10) 0.0064(9) 0.0063(10)
C(68) 0.0510(15) 0.0498(14) 0.0343(12) 0.0059(11) 0.0122(11) -0.0001(10)
C(69) 0.0648(18) 0.0673(18) 0.0361(13) 0.0137(14) 0.0086(12) -0.0051(13)
C(70) 0.0609(18) 0.093(3) 0.0328(13) 0.0271(17) 0.0149(12) 0.0106(14)
C(71) 0.0493(17) 0.090(3) 0.0515(17) 0.0084(15) 0.0185(13) 0.0298(16)
C(72) 0.0447(15) 0.0649(17) 0.0405(14) -0.0038(12) 0.0053(11) 0.0167(12)

loop_
_atom_type_symbol
_atom_type_description
_atom_type_scat_dispersion_real
_atom_type_scat_dispersion_imag
_atom_type_scat_source
C C 0.0033 0.0016
;
International Tables for Crystallography
(1992, Vol. C, Tables 4.2.6.8 and 6.1.1.4)
;
H H 0.0000 0.0000
;
International Tables for Crystallography
(1992, Vol. C, Table 6.1.1.4)
;
S S 0.1246 0.1234
;
International Tables for Crystallography
(1992, Vol. C, Tables 4.2.6.8 and 6.1.1.4)
;

loop_
_geom_angle_atom_site_label_1
_geom_angle_atom_site_label_2
_geom_angle_atom_site_label_3
_geom_angle
_geom_angle_publ_flag
S(2) S(1) C(1) 101.91(8) yes
S(1) S(2) C(19) 100.78(8) yes
S(4) S(3) C(37) 101.69(9) yes
S(3) S(4) C(55) 101.75(8) yes
S(1) C(1) C(2) 119.58(16) yes
S(1) C(1) C(6) 119.77(18) yes
C(2) C(1) C(6) 120.6(2) yes
C(1) C(2) C(3) 118.4(2) yes
C(1) C(2) C(7) 123.0(2) yes
C(3) C(2) C(7) 118.6(2) yes
C(2) C(3) C(4) 121.1(3) yes
C(3) C(4) C(5) 119.9(3) yes
C(4) C(5) C(6) 121.1(3) yes
C(1) C(6) C(5) 118.7(2) yes
C(1) C(6) C(13) 122.3(2) yes
C(5) C(6) C(13) 118.95(19) yes
C(2) C(7) C(8) 121.6(3) yes
C(2) C(7) C(12) 119.9(2) yes
C(8) C(7) C(12) 118.5(2) yes
C(7) C(8) C(9) 120.8(3) yes
C(8) C(9) C(10) 120.3(3) yes
C(9) C(10) C(11) 119.8(3) yes
C(10) C(11) C(12) 120.3(3) yes
C(7) C(12) C(11) 120.3(3) yes
C(6) C(13) C(14) 120.7(3) yes
C(6) C(13) C(18) 120.9(2) yes
C(14) C(13) C(18) 118.3(3) yes
C(13) C(14) C(15) 121.2(3) yes
C(14) C(15) C(16) 120.1(3) yes
C(15) C(16) C(17) 119.5(3) yes
C(16) C(17) C(18) 120.7(4) yes
C(13) C(18) C(17) 120.2(3) yes
S(2) C(19) C(20) 119.88(16) yes
S(2) C(19) C(24) 119.22(16) yes
C(20) C(19) C(24) 120.61(19) yes
C(19) C(20) C(21) 118.4(2) yes
C(19) C(20) C(25) 124.08(18) yes
C(21) C(20) C(25) 117.5(2) yes
C(20) C(21) C(22) 121.4(3) yes
C(21) C(22) C(23) 119.8(2) yes
C(22) C(23) C(24) 121.0(3) yes
C(19) C(24) C(23) 118.8(2) yes
C(19) C(24) C(31) 123.26(18) yes
C(23) C(24) C(31) 118.0(2) yes
C(20) C(25) C(26) 119.3(3) yes
C(20) C(25) C(30) 122.3(3) yes
C(26) C(25) C(30) 118.2(3) yes
C(25) C(26) C(27) 120.9(3) yes
C(26) C(27) C(28) 120.5(3) yes
C(27) C(28) C(29) 119.2(3) yes
C(28) C(29) C(30) 120.8(3) yes
C(25) C(30) C(29) 120.3(3) yes
C(24) C(31) C(32) 120.8(3) yes
C(24) C(31) C(36) 120.3(3) yes
C(32) C(31) C(36) 118.8(3) yes
C(31) C(32) C(33) 120.4(3) yes
C(32) C(33) C(34) 120.1(3) yes
C(33) C(34) C(35) 120.7(4) yes
C(34) C(35) C(36) 119.4(4) yes
C(31) C(36) C(35) 120.6(3) yes
S(3) C(37) C(38) 119.21(18) yes
S(3) C(37) C(42) 120.25(17) yes
C(38) C(37) C(42) 120.40(19) yes
C(37) C(38) C(39) 118.9(3) yes
C(37) C(38) C(43) 123.1(2) yes
C(39) C(38) C(43) 118.0(3) yes
C(38) C(39) C(40) 121.2(3) yes
C(39) C(40) C(41) 119.8(2) yes
C(40) C(41) C(42) 120.9(3) yes
C(37) C(42) C(41) 118.8(3) yes
C(37) C(42) C(49) 124.12(19) yes
C(41) C(42) C(49) 117.1(3) yes
C(38) C(43) C(44) 121.7(3) yes
C(38) C(43) C(48) 120.0(3) yes
C(44) C(43) C(48) 118.2(3) yes
C(43) C(44) C(45) 119.4(3) yes
C(44) C(45) C(46) 120.2(4) yes
C(45) C(46) C(47) 120.2(4) yes
C(46) C(47) C(48) 120.1(4) yes
C(43) C(48) C(47) 121.8(4) yes
C(42) C(49) C(50) 119.6(3) yes
C(42) C(49) C(54) 122.3(3) yes
C(50) C(49) C(54) 118.1(3) yes
C(49) C(50) C(51) 121.3(3) yes
C(50) C(51) C(52) 120.2(3) yes
C(51) C(52) C(53) 119.2(3) yes
C(52) C(53) C(54) 120.9(3) yes
C(49) C(54) C(53) 120.3(3) yes
S(4) C(55) C(56) 119.41(16) yes
S(4) C(55) C(60) 120.03(18) yes
C(56) C(55) C(60) 120.5(2) yes
C(55) C(56) C(57) 118.7(2) yes
C(55) C(56) C(61) 122.3(2) yes
C(57) C(56) C(61) 118.9(2) yes
C(56) C(57) C(58) 120.7(3) yes
C(57) C(58) C(59) 120.5(3) yes
C(58) C(59) C(60) 120.9(3) yes
C(55) C(60) C(59) 118.5(2) yes
C(55) C(60) C(67) 122.8(2) yes
C(59) C(60) C(67) 118.6(2) yes
C(56) C(61) C(62) 121.3(3) yes
C(56) C(61) C(66) 121.1(2) yes
C(62) C(61) C(66) 117.6(3) yes
C(61) C(62) C(63) 121.1(3) yes
C(62) C(63) C(64) 120.8(3) yes
C(63) C(64) C(65) 119.2(3) yes
C(64) C(65) C(66) 120.3(3) yes
C(61) C(66) C(65) 121.2(3) yes
C(60) C(67) C(68) 121.0(3) yes
C(60) C(67) C(72) 120.5(2) yes
C(68) C(67) C(72) 118.4(3) yes
C(67) C(68) C(69) 121.2(3) yes
C(68) C(69) C(70) 119.5(3) yes
C(69) C(70) C(71) 119.7(3) yes
C(70) C(71) C(72) 120.8(3) yes
C(67) C(72) C(71) 120.4(3) yes
C(2) C(3) H(3) 119.457 no
C(4) C(3) H(3) 119.468 no
C(3) C(4) H(4) 120.068 no
C(5) C(4) H(4) 120.072 no
C(4) C(5) H(5) 119.446 no
C(6) C(5) H(5) 119.460 no
C(7) C(8) H(8) 119.599 no
C(9) C(8) H(8) 119.607 no
C(8) C(9) H(9) 119.872 no
C(10) C(9) H(9) 119.873 no
C(9) C(10) H(10) 120.108 no
C(11) C(10) H(10) 120.117 no
C(10) C(11) H(11) 119.826 no
C(12) C(11) H(11) 119.831 no
C(7) C(12) H(12) 119.832 no
C(11) C(12) H(12) 119.826 no
C(13) C(14) H(14) 119.420 no
C(15) C(14) H(14) 119.423 no
C(14) C(15) H(15) 119.949 no
C(16) C(15) H(15) 119.965 no
C(15) C(16) H(16) 120.231 no
C(17) C(16) H(16) 120.255 no
C(16) C(17) H(17) 119.646 no
C(18) C(17) H(17) 119.665 no
C(13) C(18) H(18) 119.907 no
C(17) C(18) H(18) 119.878 no
C(20) C(21) H(21) 119.326 no
C(22) C(21) H(21) 119.310 no
C(21) C(22) H(22) 120.085 no
C(23) C(22) H(22) 120.079 no
C(22) C(23) H(23) 119.504 no
C(24) C(23) H(23) 119.502 no
C(25) C(26) H(26) 119.565 no
C(27) C(26) H(26) 119.558 no
C(26) C(27) H(27) 119.733 no
C(28) C(27) H(27) 119.729 no
C(27) C(28) H(28) 120.417 no
C(29) C(28) H(28) 120.420 no
C(28) C(29) H(29) 119.584 no
C(30) C(29) H(29) 119.586 no
C(25) C(30) H(30) 119.830 no
C(29) C(30) H(30) 119.837 no
C(31) C(32) H(32) 119.804 no
C(33) C(32) H(32) 119.805 no
C(32) C(33) H(33) 119.938 no
C(34) C(33) H(33) 119.942 no
C(33) C(34) H(34) 119.664 no
C(35) C(34) H(34) 119.653 no
C(34) C(35) H(35) 120.313 no
C(36) C(35) H(35) 120.317 no
C(31) C(36) H(36) 119.680 no
C(35) C(36) H(36) 119.690 no
C(38) C(39) H(39) 119.407 no
C(40) C(39) H(39) 119.405 no
C(39) C(40) H(40) 120.080 no
C(41) C(40) H(40) 120.080 no
C(40) C(41) H(41) 119.564 no
C(42) C(41) H(41) 119.566 no
C(43) C(44) H(44) 120.286 no
C(45) C(44) H(44) 120.276 no
C(44) C(45) H(45) 119.895 no
C(46) C(45) H(45) 119.897 no
C(45) C(46) H(46) 119.873 no
C(47) C(46) H(46) 119.882 no
C(46) C(47) H(47) 119.953 no
C(48) C(47) H(47) 119.960 no
C(43) C(48) H(48) 119.120 no
C(47) C(48) H(48) 119.127 no
C(49) C(50) H(50) 119.325 no
C(51) C(50) H(50) 119.329 no
C(50) C(51) H(51) 119.917 no
C(52) C(51) H(51) 119.926 no
C(51) C(52) H(52) 120.421 no
C(53) C(52) H(52) 120.412 no
C(52) C(53) H(53) 119.546 no
C(54) C(53) H(53) 119.549 no
C(49) C(54) H(54) 119.844 no
C(53) C(54) H(54) 119.841 no
C(56) C(57) H(57) 119.671 no
C(58) C(57) H(57) 119.668 no
C(57) C(58) H(58) 119.715 no
C(59) C(58) H(58) 119.737 no
C(58) C(59) H(59) 119.540 no
C(60) C(59) H(59) 119.528 no
C(61) C(62) H(62) 119.457 no
C(63) C(62) H(62) 119.460 no
C(62) C(63) H(63) 119.610 no
C(64) C(63) H(63) 119.621 no
C(63) C(64) H(64) 120.416 no
C(65) C(64) H(64) 120.425 no
C(64) C(65) H(65) 119.867 no
C(66) C(65) H(65) 119.879 no
C(61) C(66) H(66) 119.417 no
C(65) C(66) H(66) 119.429 no
C(67) C(68) H(68) 119.400 no
C(69) C(68) H(68) 119.381 no
C(68) C(69) H(69) 120.255 no
C(70) C(69) H(69) 120.262 no
C(69) C(70) H(70) 120.128 no
C(71) C(70) H(70) 120.136 no
C(70) C(71) H(71) 119.611 no
C(72) C(71) H(71) 119.590 no
C(67) C(72) H(72) 119.823 no
C(71) C(72) H(72) 119.811 no

loop_
_geom_bond_atom_site_label_1
_geom_bond_atom_site_label_2
_geom_bond_distance
_geom_bond_publ_flag
S(1) S(2) 2.0658(9) yes
S(1) C(1) 1.788(3) yes
S(2) C(19) 1.787(2) yes
S(3) S(4) 2.0545(9) yes
S(3) C(37) 1.787(2) yes
S(4) C(55) 1.783(3) yes
C(1) C(2) 1.406(4) yes
C(1) C(6) 1.410(3) yes
C(2) C(3) 1.392(4) yes
C(2) C(7) 1.492(3) yes
C(3) C(4) 1.386(4) yes
C(4) C(5) 1.382(4) yes
C(5) C(6) 1.383(4) yes
C(6) C(13) 1.488(4) yes
C(7) C(8) 1.382(3) yes
C(7) C(12) 1.385(4) yes
C(8) C(9) 1.389(4) yes
C(9) C(10) 1.365(4) yes
C(10) C(11) 1.373(4) yes
C(11) C(12) 1.391(4) yes
C(13) C(14) 1.388(4) yes
C(13) C(18) 1.388(4) yes
C(14) C(15) 1.382(4) yes
C(15) C(16) 1.369(5) yes
C(16) C(17) 1.382(5) yes
C(17) C(18) 1.383(5) yes
C(19) C(20) 1.407(4) yes
C(19) C(24) 1.406(3) yes
C(20) C(21) 1.399(3) yes
C(20) C(25) 1.486(3) yes
C(21) C(22) 1.384(4) yes
C(22) C(23) 1.378(4) yes
C(23) C(24) 1.402(3) yes
C(24) C(31) 1.482(4) yes
C(25) C(26) 1.386(4) yes
C(25) C(30) 1.384(4) yes
C(26) C(27) 1.388(4) yes
C(27) C(28) 1.362(4) yes
C(28) C(29) 1.377(5) yes
C(29) C(30) 1.387(4) yes
C(31) C(32) 1.392(4) yes
C(31) C(36) 1.384(4) yes
C(32) C(33) 1.379(5) yes
C(33) C(34) 1.371(5) yes
C(34) C(35) 1.374(6) yes
C(35) C(36) 1.392(5) yes
C(37) C(38) 1.406(4) yes
C(37) C(42) 1.405(4) yes
C(38) C(39) 1.394(4) yes
C(38) C(43) 1.490(4) yes
C(39) C(40) 1.382(4) yes
C(40) C(41) 1.382(4) yes
C(41) C(42) 1.404(3) yes
C(42) C(49) 1.488(4) yes
C(43) C(44) 1.387(5) yes
C(43) C(48) 1.387(5) yes
C(44) C(45) 1.413(6) yes
C(45) C(46) 1.380(6) yes
C(46) C(47) 1.349(7) yes
C(47) C(48) 1.383(5) yes
C(49) C(50) 1.386(4) yes
C(49) C(54) 1.386(4) yes
C(50) C(51) 1.384(4) yes
C(51) C(52) 1.365(5) yes
C(52) C(53) 1.384(5) yes
C(53) C(54) 1.380(5) yes
C(55) C(56) 1.409(4) yes
C(55) C(60) 1.409(3) yes
C(56) C(57) 1.395(4) yes
C(56) C(61) 1.492(3) yes
C(57) C(58) 1.376(4) yes
C(58) C(59) 1.381(4) yes
C(59) C(60) 1.390(4) yes
C(60) C(67) 1.489(4) yes
C(61) C(62) 1.373(3) yes
C(61) C(66) 1.370(4) yes
C(62) C(63) 1.383(4) yes
C(63) C(64) 1.354(5) yes
C(64) C(65) 1.362(4) yes
C(65) C(66) 1.390(4) yes
C(67) C(68) 1.390(4) yes
C(67) C(72) 1.386(4) yes
C(68) C(69) 1.390(4) yes
C(69) C(70) 1.385(5) yes
C(70) C(71) 1.371(5) yes
C(71) C(72) 1.389(4) yes
C(3) H(3) 0.950 no
C(4) H(4) 0.950 no
C(5) H(5) 0.950 no
C(8) H(8) 0.950 no
C(9) H(9) 0.950 no
C(10) H(10) 0.950 no
C(11) H(11) 0.950 no
C(12) H(12) 0.950 no
C(14) H(14) 0.950 no
C(15) H(15) 0.950 no
C(16) H(16) 0.950 no
C(17) H(17) 0.950 no
C(18) H(18) 0.950 no
C(21) H(21) 0.950 no
C(22) H(22) 0.950 no
C(23) H(23) 0.950 no
C(26) H(26) 0.950 no
C(27) H(27) 0.950 no
C(28) H(28) 0.950 no
C(29) H(29) 0.950 no
C(30) H(30) 0.950 no
C(32) H(32) 0.950 no
C(33) H(33) 0.950 no
C(34) H(34) 0.950 no
C(35) H(35) 0.950 no
C(36) H(36) 0.950 no
C(39) H(39) 0.950 no
C(40) H(40) 0.950 no
C(41) H(41) 0.950 no
C(44) H(44) 0.950 no
C(45) H(45) 0.950 no
C(46) H(46) 0.950 no
C(47) H(47) 0.950 no
C(48) H(48) 0.950 no
C(50) H(50) 0.950 no
C(51) H(51) 0.950 no
C(52) H(52) 0.950 no
C(53) H(53) 0.950 no
C(54) H(54) 0.950 no
C(57) H(57) 0.950 no
C(58) H(58) 0.950 no
C(59) H(59) 0.950 no
C(62) H(62) 0.950 no
C(63) H(63) 0.950 no
C(64) H(64) 0.950 no
C(65) H(65) 0.950 no
C(66) H(66) 0.950 no
C(68) H(68) 0.950 no
C(69) H(69) 0.950 no
C(70) H(70) 0.950 no
C(71) H(71) 0.950 no
C(72) H(72) 0.950 no

loop_
_geom_contact_atom_site_label_1
_geom_contact_atom_site_label_2
_geom_contact_distance
_geom_contact_publ_flag
_geom_contact_site_symmetry_2
S(1) C(7) 3.116(3) no .
S(1) C(8) 3.457(3) no .
S(1) C(13) 3.110(3) no .
S(1) C(14) 3.330(3) no .
S(1) C(24) 3.479(2) no .
S(1) C(31) 3.539(3) no .
S(2) C(6) 3.447(3) no .
S(2) C(13) 3.378(3) no .
S(2) C(18) 3.582(3) no .
S(2) C(25) 3.149(3) no .
S(2) C(30) 3.428(3) no .
S(2) C(31) 3.114(3) no .
S(2) C(32) 3.345(3) no .
S(3) C(43) 3.108(3) no .
S(3) C(44) 3.390(4) no .
S(3) C(49) 3.156(3) no .
S(3) C(54) 3.317(4) no .
S(3) C(60) 3.449(3) no .
S(3) C(67) 3.422(3) no .
S(4) C(38) 3.526(3) no .
S(4) C(43) 3.553(3) no .
S(4) C(61) 3.098(3) no .
S(4) C(67) 3.127(3) no .
S(4) C(68) 3.378(3) no .
C(1) C(4) 2.777(4) no .
C(1) C(8) 3.319(3) no .
C(1) C(12) 3.503(4) no .
C(1) C(14) 3.212(4) no .
C(1) C(18) 3.593(4) no .
C(2) C(5) 2.794(3) no .
C(3) C(6) 2.787(4) no .
C(3) C(8) 3.456(4) no .
C(3) C(12) 3.191(4) no .
C(5) C(14) 3.509(4) no .
C(5) C(18) 3.131(4) no .
C(7) C(10) 2.785(4) no .
C(8) C(11) 2.747(4) no .
C(8) C(19) 3.551(4) no .
C(8) C(23) 3.575(4) no .
C(8) C(24) 3.559(4) no .
C(9) C(12) 2.754(4) no .
C(13) C(16) 2.787(4) no .
C(14) C(17) 2.743(5) no .
C(15) C(18) 2.762(4) no .
C(19) C(22) 2.789(3) no .
C(19) C(26) 3.590(4) no .
C(19) C(30) 3.271(4) no .
C(19) C(32) 3.215(4) no .
C(20) C(23) 2.798(4) no .
C(21) C(24) 2.788(4) no .
C(21) C(26) 3.067(4) no .
C(21) C(30) 3.521(4) no .
C(23) C(32) 3.527(4) no .
C(23) C(36) 3.078(4) no .
C(25) C(28) 2.792(4) no .
C(26) C(29) 2.740(5) no .
C(27) C(30) 2.752(5) no .
C(31) C(34) 2.771(5) no .
C(32) C(35) 2.764(5) no .
C(33) C(36) 2.756(5) no .
C(37) C(40) 2.789(3) no .
C(37) C(44) 3.268(5) no .
C(37) C(48) 3.569(4) no .
C(37) C(54) 3.229(4) no .
C(38) C(41) 2.792(4) no .
C(39) C(42) 2.790(4) no .
C(39) C(44) 3.511(4) no .
C(39) C(48) 3.107(4) no .
C(41) C(50) 3.030(4) no .
C(41) C(54) 3.564(4) no .
C(42) C(62) 3.588(4) no .
C(43) C(46) 2.790(5) no .
C(44) C(47) 2.771(6) no .
C(45) C(48) 2.738(5) no .
C(49) C(52) 2.791(4) no .
C(50) C(53) 2.735(5) no .
C(51) C(54) 2.758(5) no .
C(55) C(58) 2.774(4) no .
C(55) C(62) 3.434(4) no .
C(55) C(66) 3.376(4) no .
C(55) C(68) 3.232(4) no .
C(55) C(72) 3.595(4) no .
C(56) C(59) 2.790(4) no .
C(57) C(60) 2.795(4) no .
C(57) C(62) 3.305(4) no .
C(57) C(66) 3.351(4) no .
C(59) C(68) 3.506(4) no .
C(59) C(72) 3.124(4) no .
C(61) C(64) 2.785(4) no .
C(62) C(65) 2.725(5) no .
C(63) C(66) 2.722(4) no .
C(67) C(70) 2.792(4) no .
C(68) C(71) 2.749(5) no .
C(69) C(72) 2.770(4) no .
C(3) C(34) 3.541(4) no 4_455
C(4) C(10) 3.508(4) no 3_556
C(10) C(4) 3.508(4) no 3_556
C(10) C(21) 3.408(4) no 2_556
C(21) C(10) 3.408(4) no 2_546
C(33) C(45) 3.445(4) no .
C(34) C(3) 3.541(4) no 4_555
C(34) C(45) 3.460(5) no .
C(41) C(64) 3.453(4) no 2_545
C(45) C(33) 3.445(4) no .
C(45) C(34) 3.460(5) no .
C(46) C(58) 3.596(5) no 4_455
C(58) C(46) 3.596(5) no 4_555
C(64) C(41) 3.453(4) no 2_555
S(1) H(8) 3.3910 no .
S(1) H(14) 3.1697 no .
S(2) H(30) 3.2514 no .
S(2) H(32) 3.1627 no .
S(3) H(44) 3.2429 no .
S(3) H(54) 3.0519 no .
S(4) H(68) 3.2073 no .
C(1) H(3) 3.2632 no .
C(1) H(5) 3.2627 no .
C(1) H(8) 3.2640 no .
C(1) H(12) 3.5795 no .
C(1) H(14) 3.0777 no .
C(2) H(4) 3.2739 no .
C(2) H(8) 2.6709 no .
C(2) H(12) 2.6427 no .
C(2) H(26) 3.2542 no .
C(3) H(5) 3.2508 no .
C(3) H(8) 3.5702 no .
C(3) H(12) 3.1240 no .
C(3) H(26) 3.1950 no .
C(4) H(26) 3.5189 no .
C(4) H(27) 3.4366 no .
C(5) H(3) 3.2501 no .
C(5) H(18) 3.0261 no .
C(6) H(4) 3.2626 no .
C(6) H(14) 2.6540 no .
C(6) H(18) 2.6648 no .
C(7) H(3) 2.6185 no .
C(7) H(9) 3.2634 no .
C(7) H(11) 3.2634 no .
C(8) H(3) 3.5236 no .
C(8) H(10) 3.2477 no .
C(8) H(12) 3.2391 no .
C(8) H(26) 3.5791 no .
C(8) H(36) 3.5478 no .
C(9) H(11) 3.2258 no .
C(9) H(36) 3.2769 no .
C(10) H(8) 3.2413 no .
C(10) H(12) 3.2523 no .
C(11) H(9) 3.2273 no .
C(12) H(3) 3.1024 no .
C(12) H(8) 3.2383 no .
C(12) H(10) 3.2568 no .
C(13) H(5) 2.6160 no .
C(13) H(15) 3.2672 no .
C(13) H(17) 3.2575 no .
C(14) H(16) 3.2436 no .
C(14) H(18) 3.2461 no .
C(15) H(17) 3.2330 no .
C(16) H(14) 3.2368 no .
C(16) H(18) 3.2574 no .
C(17) H(15) 3.2367 no .
C(18) H(5) 2.9632 no .
C(18) H(14) 3.2431 no .
C(18) H(16) 3.2599 no .
C(19) H(8) 2.8098 no .
C(19) H(21) 3.2687 no .
C(19) H(23) 3.2748 no .
C(19) H(30) 3.1521 no .
C(19) H(32) 3.0737 no .
C(20) H(8) 2.6950 no .
C(20) H(22) 3.2807 no .
C(20) H(26) 2.6260 no .
C(20) H(30) 2.6871 no .
C(21) H(8) 2.7358 no .
C(21) H(23) 3.2453 no .
C(21) H(26) 2.9406 no .
C(22) H(8) 2.8888 no .
C(22) H(9) 3.2190 no .
C(23) H(8) 3.0098 no .
C(23) H(9) 3.1092 no .
C(23) H(21) 3.2430 no .
C(23) H(36) 2.9586 no .
C(24) H(8) 2.9953 no .
C(24) H(22) 3.2755 no .
C(24) H(32) 2.6623 no .
C(24) H(36) 2.6422 no .
C(25) H(8) 3.5347 no .
C(25) H(21) 2.5975 no .
C(25) H(27) 3.2654 no .
C(25) H(29) 3.2573 no .
C(26) H(8) 3.5209 no .
C(26) H(21) 2.9108 no .
C(26) H(28) 3.2487 no .
C(26) H(30) 3.2387 no .
C(27) H(29) 3.2196 no .
C(28) H(18) 3.5240 no .
C(28) H(26) 3.2399 no .
C(28) H(30) 3.2573 no .
C(29) H(18) 3.2449 no .
C(29) H(27) 3.2225 no .
C(30) H(18) 3.4228 no .
C(30) H(26) 3.2370 no .
C(30) H(28) 3.2623 no .
C(31) H(23) 2.6097 no .
C(31) H(33) 3.2611 no .
C(31) H(35) 3.2687 no .
C(32) H(34) 3.2387 no .
C(32) H(36) 3.2490 no .
C(33) H(35) 3.2422 no .
C(34) H(32) 3.2384 no .
C(34) H(36) 3.2439 no .
C(35) H(33) 3.2403 no .
C(36) H(23) 2.9041 no .
C(36) H(32) 3.2487 no .
C(36) H(34) 3.2465 no .
C(37) H(39) 3.2687 no .
C(37) H(41) 3.2754 no .
C(37) H(44) 3.1644 no .
C(37) H(54) 3.0807 no .
C(37) H(62) 3.1844 no .
C(38) H(40) 3.2735 no .
C(38) H(44) 2.6895 no .
C(38) H(48) 2.6347 no .
C(38) H(62) 3.5032 no .
C(39) H(41) 3.2477 no .
C(39) H(48) 2.9912 no .
C(39) H(62) 3.4462 no .
C(39) H(63) 3.4199 no .
C(40) H(62) 3.1112 no .
C(40) H(63) 3.2918 no .
C(41) H(39) 3.2467 no .
C(41) H(50) 2.8672 no .
C(41) H(62) 2.7725 no .
C(42) H(40) 3.2797 no .
C(42) H(50) 2.6281 no .
C(42) H(54) 2.6898 no .
C(42) H(62) 2.8149 no .
C(43) H(39) 2.6062 no .
C(43) H(45) 3.2744 no .
C(43) H(47) 3.2717 no .
C(44) H(46) 3.2795 no .
C(44) H(48) 3.2383 no .
C(45) H(47) 3.2255 no .
C(46) H(44) 3.2769 no .
C(46) H(48) 3.2171 no .
C(47) H(45) 3.2205 no .
C(48) H(39) 2.9602 no .
C(48) H(44) 3.2451 no .
C(48) H(46) 3.2270 no .
C(49) H(41) 2.5984 no .
C(49) H(51) 3.2676 no .
C(49) H(53) 3.2532 no .
C(49) H(62) 3.4563 no .
C(50) H(41) 2.8387 no .
C(50) H(52) 3.2432 no .
C(50) H(54) 3.2391 no .
C(50) H(62) 3.2625 no .
C(51) H(53) 3.2267 no .
C(52) H(50) 3.2338 no .
C(52) H(54) 3.2584 no .
C(52) H(72) 3.5015 no .
C(53) H(51) 3.2318 no .
C(53) H(72) 3.0423 no .
C(54) H(50) 3.2361 no .
C(54) H(52) 3.2615 no .
C(54) H(72) 3.2520 no .
C(55) H(57) 3.2727 no .
C(55) H(59) 3.2665 no .
C(55) H(62) 3.4654 no .
C(55) H(66) 3.3657 no .
C(55) H(68) 3.0960 no .
C(56) H(50) 3.3666 no .
C(56) H(58) 3.2627 no .
C(56) H(62) 2.6538 no .
C(56) H(66) 2.6449 no .
C(57) H(50) 3.2574 no .
C(57) H(59) 3.2474 no .
C(57) H(62) 3.3147 no .
C(57) H(66) 3.3961 no .
C(58) H(51) 3.4692 no .
C(59) H(57) 3.2488 no .
C(59) H(72) 3.0236 no .
C(60) H(58) 3.2646 no .
C(60) H(68) 2.6622 no .
C(60) H(72) 2.6548 no .
C(61) H(57) 2.6311 no .
C(61) H(63) 3.2512 no .
C(61) H(65) 3.2555 no .
C(62) H(50) 3.3979 no .
C(62) H(57) 3.2892 no .
C(62) H(64) 3.2396 no .
C(62) H(66) 3.2082 no .
C(63) H(48) 3.5112 no .
C(63) H(65) 3.2008 no .
C(64) H(62) 3.2292 no .
C(64) H(66) 3.2375 no .
C(65) H(63) 3.2005 no .
C(66) H(57) 3.3639 no .
C(66) H(62) 3.2079 no .
C(66) H(64) 3.2479 no .
C(67) H(59) 2.6164 no .
C(67) H(69) 3.2775 no .
C(67) H(71) 3.2615 no .
C(68) H(70) 3.2575 no .
C(68) H(72) 3.2462 no .
C(69) H(71) 3.2408 no .
C(70) H(68) 3.2520 no .
C(70) H(72) 3.2531 no .
C(71) H(69) 3.2430 no .
C(72) H(59) 2.9621 no .
C(72) H(68) 3.2430 no .
C(72) H(70) 3.2578 no .
H(3) H(4) 2.3299 no .
H(3) H(12) 3.0507 no .
H(3) H(26) 3.4663 no .
H(4) H(5) 2.3251 no .
H(4) H(27) 3.3712 no .
H(5) H(18) 2.8111 no .
H(8) H(9) 2.3318 no .
H(8) H(21) 3.2616 no .
H(8) H(22) 3.4587 no .
H(8) H(26) 2.8941 no .
H(9) H(10) 2.3150 no .
H(9) H(22) 3.2878 no .
H(9) H(23) 3.1082 no .
H(9) H(36) 3.2377 no .
H(10) H(11) 2.3224 no .
H(11) H(12) 2.3364 no .
H(14) H(15) 2.3230 no .
H(15) H(16) 2.3221 no .
H(16) H(17) 2.3304 no .
H(17) H(18) 2.3266 no .
H(18) H(29) 3.4569 no .
H(21) H(22) 2.3253 no .
H(21) H(26) 2.7763 no .
H(22) H(23) 2.3217 no .
H(23) H(36) 2.7541 no .
H(26) H(27) 2.3282 no .
H(27) H(28) 2.3148 no .
H(28) H(29) 2.3276 no .
H(29) H(30) 2.3288 no .
H(32) H(33) 2.3253 no .
H(33) H(34) 2.3151 no .
H(34) H(35) 2.3232 no .
H(35) H(36) 2.3423 no .
H(39) H(40) 2.3251 no .
H(39) H(48) 2.8356 no .
H(39) H(63) 3.5260 no .
H(40) H(41) 2.3270 no .
H(40) H(63) 3.3241 no .
H(41) H(50) 2.6372 no .
H(41) H(62) 3.1175 no .
H(44) H(45) 2.3657 no .
H(45) H(46) 2.3268 no .
H(46) H(47) 2.2967 no .
H(47) H(48) 2.3203 no .
H(50) H(51) 2.3229 no .
H(50) H(57) 3.4413 no .
H(50) H(62) 2.5631 no .
H(51) H(52) 2.3202 no .
H(51) H(58) 3.3688 no .
H(52) H(53) 2.3332 no .
H(53) H(54) 2.3215 no .
H(53) H(72) 3.1315 no .
H(54) H(72) 3.4527 no .
H(57) H(58) 2.3175 no .
H(57) H(62) 3.3595 no .
H(57) H(66) 3.4876 no .
H(58) H(59) 2.3208 no .
H(59) H(72) 2.8300 no .
H(62) H(63) 2.3199 no .
H(63) H(64) 2.3041 no .
H(64) H(65) 2.3160 no .
H(65) H(66) 2.3301 no .
H(68) H(69) 2.3351 no .
H(69) H(70) 2.3405 no .
H(70) H(71) 2.3178 no .
H(71) H(72) 2.3307 no .
S(1) H(68) 3.2645 no 4_455
S(1) H(69) 3.4399 no 4_455
S(3) H(32) 3.0764 no .
S(4) H(14) 3.2539 no 4_555
S(4) H(15) 3.5634 no 4_555
S(4) H(33) 3.4451 no .
C(1) H(33) 3.5570 no 4_455
C(3) H(34) 3.3210 no 4_455
C(4) H(10) 3.5108 no 3_556
C(4) H(34) 3.0469 no 4_455
C(5) H(34) 3.1842 no 4_455
C(5) H(52) 3.1797 no 4_445
C(6) H(34) 3.5622 no 4_455
C(6) H(52) 3.5259 no 4_445
C(7) H(3) 3.1300 no 3_556
C(7) H(69) 3.4659 no 4_455
C(8) H(3) 2.9475 no 3_556
C(9) H(3) 2.9609 no 3_556
C(9) H(4) 3.1610 no 3_556
C(9) H(21) 3.0477 no 2_556
C(10) H(3) 3.1493 no 3_556
C(10) H(4) 2.8309 no 3_556
C(10) H(21) 2.8841 no 2_556
C(10) H(69) 3.4983 no 4_455
C(10) H(71) 3.2556 no 2_556
C(11) H(3) 3.2997 no 3_556
C(11) H(4) 3.4996 no 3_556
C(11) H(23) 3.0768 no 4_455
C(11) H(27) 3.3170 no 3_556
C(11) H(69) 3.0747 no 4_455
C(11) H(70) 3.2846 no 4_455
C(12) H(3) 3.2817 no 3_556
C(12) H(23) 3.3564 no 4_455
C(12) H(69) 3.0625 no 4_455
C(13) H(52) 3.0280 no 4_445
C(14) H(33) 3.4771 no 4_455
C(14) H(52) 3.2852 no 4_445
C(15) H(40) 3.3578 no 3_555
C(15) H(47) 3.5507 no 4_455
C(16) H(40) 3.1442 no 3_555
C(16) H(51) 3.4436 no 4_445
C(16) H(64) 3.5598 no 2_545
C(17) H(51) 3.2259 no 4_445
C(17) H(52) 3.5679 no 4_445
C(17) H(54) 3.0112 no .
C(17) H(58) 3.2921 no 4_445
C(17) H(64) 3.1398 no 2_545
C(18) H(52) 3.1730 no 4_445
C(18) H(54) 3.3771 no .
C(18) H(59) 3.4606 no 4_445
C(20) H(10) 3.2258 no 2_546
C(20) H(71) 3.3901 no .
C(21) H(10) 2.8496 no 2_546
C(21) H(36) 3.2801 no 2_546
C(22) H(11) 3.4702 no 4_555
C(22) H(27) 3.4600 no 2_556
C(22) H(35) 3.5288 no 2_546
C(22) H(70) 3.5777 no .
C(23) H(11) 2.8953 no 4_555
C(23) H(12) 3.4938 no 4_555
C(23) H(27) 3.4366 no 2_556
C(23) H(70) 3.4251 no .
C(25) H(9) 3.2936 no 2_546
C(25) H(10) 3.3393 no 2_546
C(26) H(9) 3.3220 no 2_546
C(26) H(23) 3.1478 no 2_546
C(27) H(9) 3.4948 no 2_546
C(27) H(11) 3.5226 no 3_556
C(27) H(22) 3.1236 no 2_546
C(27) H(23) 3.0558 no 2_546
C(28) H(9) 3.5914 no 2_546
C(28) H(22) 3.3364 no 2_546
C(28) H(35) 3.3179 no 1_545
C(28) H(59) 3.0371 no 4_445
C(29) H(9) 3.5528 no 2_546
C(29) H(53) 3.0773 no .
C(29) H(59) 3.2582 no 4_445
C(30) H(4) 3.5330 no 4_545
C(30) H(9) 3.4169 no 2_546
C(30) H(10) 3.3468 no 2_546
C(30) H(53) 3.3125 no .
C(30) H(71) 3.3251 no .
C(31) H(12) 2.9197 no 4_555
C(32) H(12) 2.9125 no 4_555
C(33) H(12) 3.1080 no 4_555
C(33) H(14) 3.5098 no 4_555
C(33) H(45) 3.4410 no .
C(34) H(12) 3.2846 no 4_555
C(34) H(45) 3.1769 no .
C(35) H(12) 3.3029 no 4_555
C(36) H(12) 3.1210 no 4_555
C(36) H(21) 3.2425 no 2_556
C(38) H(66) 3.4122 no 4_455
C(39) H(51) 3.2239 no 2_555
C(39) H(65) 3.0117 no 4_455
C(39) H(66) 3.2727 no 4_455
C(40) H(16) 3.4065 no .
C(40) H(47) 3.2695 no 2_545
C(40) H(51) 3.2014 no 2_555
C(40) H(65) 3.3233 no 4_455
C(41) H(16) 3.4160 no .
C(41) H(47) 3.5185 no 2_545
C(41) H(48) 3.3111 no 2_545
C(41) H(64) 2.9099 no 2_545
C(42) H(64) 3.2375 no 2_545
C(43) H(66) 3.0548 no 4_455
C(44) H(33) 3.5700 no .
C(44) H(66) 2.8356 no 4_455
C(45) H(33) 3.3506 no .
C(45) H(34) 3.3881 no .
C(45) H(66) 3.3743 no 4_455
C(46) H(33) 3.5250 no .
C(46) H(34) 3.3589 no .
C(46) H(52) 3.5703 no 1_565
C(47) H(52) 3.4701 no 1_565
C(47) H(63) 3.4547 no 2_555
C(48) H(41) 3.2749 no 2_555
C(49) H(64) 3.0392 no 2_545
C(50) H(39) 3.2362 no 2_545
C(50) H(63) 3.3258 no 2_545
C(50) H(64) 3.5583 no 2_545
C(51) H(39) 3.1462 no 2_545
C(51) H(40) 3.2367 no 2_545
C(51) H(63) 3.1758 no 2_545
C(52) H(5) 2.9554 no 4_545
C(52) H(46) 3.3974 no 1_545
C(52) H(47) 3.2921 no 1_545
C(52) H(63) 3.3271 no 2_545
C(53) H(5) 3.1696 no 4_545
C(53) H(29) 3.2778 no .
C(53) H(30) 3.4904 no .
C(53) H(46) 3.4100 no 1_545
C(54) H(17) 3.0985 no .
C(54) H(64) 3.1949 no 2_545
C(55) H(45) 3.3542 no 4_555
C(58) H(17) 3.3795 no 4_545
C(58) H(46) 3.2134 no 4_555
C(59) H(18) 3.5029 no 4_545
C(59) H(28) 3.3444 no 4_545
C(59) H(45) 3.3568 no 4_555
C(59) H(46) 3.5247 no 4_555
C(60) H(28) 3.5880 no 4_545
C(60) H(45) 3.1762 no 4_555
C(61) H(57) 3.1837 no 3_655
C(62) H(57) 2.9882 no 3_655
C(63) H(41) 3.4048 no 2_555
C(63) H(57) 3.0147 no 3_655
C(63) H(58) 3.2161 no 3_655
C(64) H(17) 3.0677 no 2_555
C(64) H(41) 2.7804 no 2_555
C(64) H(57) 3.2146 no 3_655
C(64) H(58) 2.8795 no 3_655
C(65) H(15) 3.0804 no 4_555
C(65) H(39) 3.1727 no 4_555
C(65) H(41) 3.3862 no 2_555
C(65) H(57) 3.3601 no 3_655
C(65) H(58) 3.5090 no 3_655
C(66) H(15) 3.0173 no 4_555
C(66) H(39) 3.2871 no 4_555
C(66) H(57) 3.3424 no 3_655
C(67) H(28) 2.9612 no 4_545
C(68) H(28) 3.1138 no 4_545
C(68) H(32) 3.4823 no .
C(68) H(45) 3.4115 no 4_555
C(69) H(22) 3.5026 no 3_656
C(69) H(28) 3.3688 no 4_545
C(69) H(32) 3.2518 no .
C(70) H(11) 3.5711 no 4_555
C(70) H(22) 3.3475 no 3_656
C(70) H(27) 3.4156 no 4_545
C(70) H(28) 3.4746 no 4_545
C(70) H(32) 3.2847 no .
C(71) H(10) 3.2661 no 2_546
C(71) H(27) 3.0888 no 4_545
C(71) H(28) 3.3370 no 4_545
C(71) H(30) 3.2633 no .
C(71) H(32) 3.5386 no .
C(72) H(27) 3.5537 no 4_545
C(72) H(28) 3.0718 no 4_545
C(72) H(30) 3.5516 no .
H(3) C(7) 3.1300 no 3_556
H(3) C(8) 2.9475 no 3_556
H(3) C(9) 2.9609 no 3_556
H(3) C(10) 3.1493 no 3_556
H(3) C(11) 3.2997 no 3_556
H(3) C(12) 3.2817 no 3_556
H(3) H(3) 3.2550 no 3_556
H(3) H(8) 3.3811 no 3_556
H(3) H(9) 3.3978 no 3_556
H(4) C(9) 3.1610 no 3_556
H(4) C(10) 2.8309 no 3_556
H(4) C(11) 3.4996 no 3_556
H(4) C(30) 3.5330 no 4_445
H(4) H(9) 3.2437 no 3_556
H(4) H(10) 2.6869 no 3_556
H(4) H(29) 3.4143 no 4_445
H(4) H(30) 3.2757 no 4_445
H(4) H(34) 3.3210 no 4_455
H(4) H(71) 3.0900 no 4_445
H(5) C(52) 2.9554 no 4_445
H(5) C(53) 3.1696 no 4_445
H(5) H(34) 3.5400 no 4_455
H(5) H(52) 2.4887 no 4_445
H(5) H(53) 2.8851 no 4_445
H(5) H(72) 2.9620 no 4_445
H(8) H(3) 3.3811 no 3_556
H(9) C(25) 3.2936 no 2_556
H(9) C(26) 3.3220 no 2_556
H(9) C(27) 3.4948 no 2_556
H(9) C(28) 3.5914 no 2_556
H(9) C(29) 3.5528 no 2_556
H(9) C(30) 3.4169 no 2_556
H(9) H(3) 3.3978 no 3_556
H(9) H(4) 3.2437 no 3_556
H(9) H(21) 2.8622 no 2_556
H(10) C(4) 3.5108 no 3_556
H(10) C(20) 3.2258 no 2_556
H(10) C(21) 2.8496 no 2_556
H(10) C(25) 3.3393 no 2_556
H(10) C(30) 3.3468 no 2_556
H(10) C(71) 3.2661 no 2_556
H(10) H(4) 2.6869 no 3_556
H(10) H(21) 2.5539 no 2_556
H(10) H(30) 3.2588 no 2_556
H(10) H(70) 3.4662 no 2_556
H(10) H(71) 2.3995 no 2_556
H(11) C(22) 3.4702 no 4_455
H(11) C(23) 2.8953 no 4_455
H(11) C(27) 3.5226 no 3_556
H(11) C(70) 3.5711 no 4_455
H(11) H(22) 3.4171 no 4_455
H(11) H(23) 2.3350 no 4_455
H(11) H(26) 3.4723 no 3_556
H(11) H(27) 2.7237 no 3_556
H(11) H(69) 3.3334 no 4_455
H(11) H(70) 3.5142 no 2_556
H(11) H(70) 2.8509 no 4_455
H(11) H(71) 3.5363 no 2_556
H(12) C(23) 3.4938 no 4_455
H(12) C(31) 2.9197 no 4_455
H(12) C(32) 2.9125 no 4_455
H(12) C(33) 3.1080 no 4_455
H(12) C(34) 3.2846 no 4_455
H(12) C(35) 3.3029 no 4_455
H(12) C(36) 3.1210 no 4_455
H(12) H(23) 2.9080 no 4_455
H(12) H(32) 3.3450 no 4_455
H(12) H(69) 3.3265 no 4_455
H(14) S(4) 3.2539 no 4_455
H(14) C(33) 3.5098 no 4_455
H(14) H(33) 2.6084 no 4_455
H(15) S(4) 3.5634 no 4_455
H(15) C(65) 3.0804 no 4_455
H(15) C(66) 3.0173 no 4_455
H(15) H(40) 3.3011 no 3_555
H(15) H(47) 3.4407 no 4_455
H(15) H(48) 3.2809 no 4_455
H(15) H(65) 3.0495 no 4_455
H(15) H(66) 2.9359 no 4_455
H(16) C(40) 3.4065 no .
H(16) C(41) 3.4160 no .
H(16) H(40) 2.9328 no 3_555
H(16) H(64) 3.1759 no 2_545
H(16) H(65) 2.9637 no 2_545
H(16) H(65) 3.1096 no 4_455
H(17) C(54) 3.0985 no .
H(17) C(58) 3.3795 no 4_445
H(17) C(64) 3.0677 no 2_545
H(17) H(51) 3.3008 no 4_445
H(17) H(54) 2.6285 no .
H(17) H(58) 2.5519 no 4_445
H(17) H(64) 2.3015 no 2_545
H(17) H(65) 3.3733 no 2_545
H(18) C(59) 3.5029 no 4_445
H(18) H(52) 3.5207 no 4_445
H(18) H(54) 3.3020 no .
H(18) H(58) 3.4281 no 4_445
H(18) H(59) 2.7288 no 4_445
H(21) C(9) 3.0477 no 2_546
H(21) C(10) 2.8841 no 2_546
H(21) C(36) 3.2425 no 2_546
H(21) H(9) 2.8622 no 2_546
H(21) H(10) 2.5539 no 2_546
H(21) H(35) 3.3956 no 2_546
H(21) H(36) 2.4333 no 2_546
H(22) C(27) 3.1236 no 2_556
H(22) C(28) 3.3364 no 2_556
H(22) C(69) 3.5026 no 3_656
H(22) C(70) 3.3475 no 3_656
H(22) H(11) 3.4171 no 4_555
H(22) H(27) 2.8346 no 2_556
H(22) H(28) 3.1987 no 2_556
H(22) H(35) 2.9509 no 2_546
H(22) H(36) 3.5319 no 2_546
H(22) H(69) 3.4496 no 3_656
H(22) H(70) 3.1783 no 3_656
H(23) C(11) 3.0768 no 4_555
H(23) C(12) 3.3564 no 4_555
H(23) C(26) 3.1478 no 2_556
H(23) C(27) 3.0558 no 2_556
H(23) H(11) 2.3350 no 4_555
H(23) H(12) 2.9080 no 4_555
H(23) H(26) 2.9205 no 2_556
H(23) H(27) 2.7783 no 2_556
H(26) H(11) 3.4723 no 3_556
H(26) H(23) 2.9205 no 2_546
H(27) C(11) 3.3170 no 3_556
H(27) C(22) 3.4600 no 2_546
H(27) C(23) 3.4366 no 2_546
H(27) C(70) 3.4156 no 4_445
H(27) C(71) 3.0888 no 4_445
H(27) C(72) 3.5537 no 4_445
H(27) H(11) 2.7237 no 3_556
H(27) H(22) 2.8346 no 2_546
H(27) H(23) 2.7783 no 2_546
H(27) H(71) 3.0771 no 4_445
H(28) C(59) 3.3444 no 4_445
H(28) C(60) 3.5880 no 4_445
H(28) C(67) 2.9612 no 4_445
H(28) C(68) 3.1138 no 4_445
H(28) C(69) 3.3688 no 4_445
H(28) C(70) 3.4746 no 4_445
H(28) C(71) 3.3370 no 4_445
H(28) C(72) 3.0718 no 4_445
H(28) H(22) 3.1987 no 2_546
H(28) H(35) 2.9207 no 1_545
H(28) H(59) 2.6727 no 4_445
H(28) H(68) 3.5753 no 4_445
H(28) H(72) 3.5045 no 4_445
H(29) C(53) 3.2778 no .
H(29) H(4) 3.4143 no 4_545
H(29) H(34) 3.1624 no 1_545
H(29) H(35) 3.5144 no 1_545
H(29) H(46) 3.4510 no 1_545
H(29) H(53) 2.3537 no .
H(29) H(59) 3.0648 no 4_445
H(30) C(53) 3.4904 no .
H(30) C(71) 3.2633 no .
H(30) C(72) 3.5516 no .
H(30) H(4) 3.2757 no 4_545
H(30) H(10) 3.2588 no 2_546
H(30) H(53) 2.8399 no .
H(30) H(54) 3.2218 no .
H(30) H(71) 2.6088 no .
H(30) H(72) 3.1876 no .
H(32) S(3) 3.0764 no .
H(32) C(68) 3.4823 no .
H(32) C(69) 3.2518 no .
H(32) C(70) 3.2847 no .
H(32) C(71) 3.5386 no .
H(32) H(12) 3.3450 no 4_555
H(32) H(69) 3.5906 no .
H(33) S(4) 3.4451 no .
H(33) C(1) 3.5570 no 4_555
H(33) C(14) 3.4770 no 4_555
H(33) C(44) 3.5700 no .
H(33) C(45) 3.3506 no .
H(33) C(46) 3.5250 no .
H(33) H(14) 2.6084 no 4_555
H(33) H(45) 3.5972 no .
H(34) C(3) 3.3210 no 4_555
H(34) C(4) 3.0469 no 4_555
H(34) C(5) 3.1842 no 4_555
H(34) C(6) 3.5622 no 4_555
H(34) C(45) 3.3881 no .
H(34) C(46) 3.3589 no .
H(34) H(4) 3.3210 no 4_555
H(34) H(5) 3.5400 no 4_555
H(34) H(29) 3.1624 no 1_565
H(34) H(45) 3.1741 no .
H(34) H(46) 3.1010 no .
H(35) C(22) 3.5288 no 2_556
H(35) C(28) 3.3179 no 1_565
H(35) H(21) 3.3956 no 2_556
H(35) H(22) 2.9509 no 2_556
H(35) H(28) 2.9207 no 1_565
H(35) H(29) 3.5144 no 1_565
H(36) C(21) 3.2801 no 2_556
H(36) H(21) 2.4333 no 2_556
H(36) H(22) 3.5319 no 2_556
H(36) H(69) 3.1548 no 4_455
H(39) C(50) 3.2362 no 2_555
H(39) C(51) 3.1462 no 2_555
H(39) C(65) 3.1727 no 4_455
H(39) C(66) 3.2871 no 4_455
H(39) H(50) 2.7880 no 2_555
H(39) H(51) 2.6299 no 2_555
H(39) H(65) 2.6333 no 4_455
H(39) H(66) 2.8556 no 4_455
H(40) C(15) 3.3578 no 3_555
H(40) C(16) 3.1442 no 3_555
H(40) C(51) 3.2367 no 2_555
H(40) H(15) 3.3011 no 3_555
H(40) H(16) 2.9328 no 3_555
H(40) H(47) 2.7496 no 2_545
H(40) H(51) 2.5941 no 2_555
H(40) H(65) 3.2025 no 4_455
H(41) C(48) 3.2749 no 2_545
H(41) C(63) 3.4048 no 2_545
H(41) C(64) 2.7804 no 2_545
H(41) C(65) 3.3862 no 2_545
H(41) H(47) 3.2227 no 2_545
H(41) H(48) 2.4959 no 2_545
H(41) H(63) 3.5336 no 2_545
H(41) H(64) 2.4354 no 2_545
H(41) H(65) 3.5074 no 2_545
H(44) H(66) 2.9112 no 4_455
H(45) C(33) 3.4410 no .
H(45) C(34) 3.1769 no .
H(45) C(55) 3.3542 no 4_455
H(45) C(59) 3.3568 no 4_455
H(45) C(60) 3.1762 no 4_455
H(45) C(68) 3.4115 no 4_455
H(45) H(33) 3.5972 no .
H(45) H(34) 3.1741 no .
H(45) H(68) 2.7265 no 4_455
H(46) C(52) 3.3974 no 1_565
H(46) C(53) 3.4100 no 1_565
H(46) C(58) 3.2134 no 4_455
H(46) C(59) 3.5247 no 4_455
H(46) H(29) 3.4510 no 1_565
H(46) H(34) 3.1010 no .
H(46) H(52) 3.0604 no 1_565
H(46) H(53) 3.0826 no 1_565
H(46) H(58) 3.2115 no 4_455
H(46) H(63) 3.5562 no 2_555
H(47) C(15) 3.5507 no 4_555
H(47) C(40) 3.2695 no 2_555
H(47) C(41) 3.5185 no 2_555
H(47) C(52) 3.2921 no 1_565
H(47) H(15) 3.4407 no 4_555
H(47) H(40) 2.7496 no 2_555
H(47) H(41) 3.2227 no 2_555
H(47) H(52) 2.8567 no 1_565
H(47) H(62) 3.5046 no 2_555
H(47) H(63) 2.8616 no 2_555
H(48) C(41) 3.3111 no 2_555
H(48) H(15) 3.2809 no 4_555
H(48) H(41) 2.4959 no 2_555
H(48) H(50) 3.3319 no 2_555
H(50) H(39) 2.7880 no 2_545
H(50) H(48) 3.3319 no 2_545
H(51) C(16) 3.4436 no 4_545
H(51) C(17) 3.2259 no 4_545
H(51) C(39) 3.2239 no 2_545
H(51) C(40) 3.2014 no 2_545
H(51) H(17) 3.3008 no 4_545
H(51) H(39) 2.6299 no 2_545
H(51) H(40) 2.5941 no 2_545
H(51) H(63) 3.4996 no 2_545
H(51) H(65) 3.3947 no 3_655
H(52) C(5) 3.1797 no 4_545
H(52) C(6) 3.5259 no 4_545
H(52) C(13) 3.0280 no 4_545
H(52) C(14) 3.2852 no 4_545
H(52) C(17) 3.5679 no 4_545
H(52) C(18) 3.1730 no 4_545
H(52) C(46) 3.5703 no 1_545
H(52) C(47) 3.4701 no 1_545
H(52) H(5) 2.4887 no 4_545
H(52) H(18) 3.5207 no 4_545
H(52) H(46) 3.0604 no 1_545
H(52) H(47) 2.8567 no 1_545
H(53) C(29) 3.0773 no .
H(53) C(30) 3.3125 no .
H(53) H(5) 2.8851 no 4_545
H(53) H(29) 2.3537 no .
H(53) H(30) 2.8399 no .
H(53) H(46) 3.0826 no 1_545
H(54) C(17) 3.0112 no .
H(54) C(18) 3.3771 no .
H(54) H(17) 2.6285 no .
H(54) H(18) 3.3020 no .
H(54) H(30) 3.2218 no .
H(54) H(64) 3.3961 no 2_545
H(57) C(61) 3.1837 no 3_655
H(57) C(62) 2.9882 no 3_655
H(57) C(63) 3.0147 no 3_655
H(57) C(64) 3.2146 no 3_655
H(57) C(65) 3.3601 no 3_655
H(57) C(66) 3.3424 no 3_655
H(57) H(57) 3.0870 no 3_655
H(57) H(62) 3.3962 no 3_655
H(57) H(63) 3.4423 no 3_655
H(58) C(17) 3.2921 no 4_545
H(58) C(63) 3.2161 no 3_655
H(58) C(64) 2.8795 no 3_655
H(58) C(65) 3.5090 no 3_655
H(58) H(17) 2.5519 no 4_545
H(58) H(18) 3.4281 no 4_545
H(58) H(46) 3.2115 no 4_555
H(58) H(63) 3.3163 no 3_655
H(58) H(64) 2.7472 no 3_655
H(59) C(18) 3.4606 no 4_545
H(59) C(28) 3.0371 no 4_545
H(59) C(29) 3.2582 no 4_545
H(59) H(18) 2.7288 no 4_545
H(59) H(28) 2.6727 no 4_545
H(59) H(29) 3.0648 no 4_545
H(62) H(47) 3.5046 no 2_545
H(62) H(57) 3.3962 no 3_655
H(63) C(47) 3.4547 no 2_545
H(63) C(50) 3.3258 no 2_555
H(63) C(51) 3.1758 no 2_555
H(63) C(52) 3.3271 no 2_555
H(63) H(41) 3.5336 no 2_555
H(63) H(46) 3.5562 no 2_545
H(63) H(47) 2.8616 no 2_545
H(63) H(51) 3.4996 no 2_555
H(63) H(57) 3.4423 no 3_655
H(63) H(58) 3.3163 no 3_655
H(64) C(16) 3.5598 no 2_555
H(64) C(17) 3.1398 no 2_555
H(64) C(41) 2.9099 no 2_555
H(64) C(42) 3.2375 no 2_555
H(64) C(49) 3.0392 no 2_555
H(64) C(50) 3.5583 no 2_555
H(64) C(54) 3.1949 no 2_555
H(64) H(16) 3.1759 no 2_555
H(64) H(17) 2.3015 no 2_555
H(64) H(41) 2.4354 no 2_555
H(64) H(54) 3.3961 no 2_555
H(64) H(58) 2.7472 no 3_655
H(65) C(39) 3.0117 no 4_555
H(65) C(40) 3.3233 no 4_555
H(65) H(15) 3.0495 no 4_555
H(65) H(16) 2.9637 no 2_555
H(65) H(16) 3.1096 no 4_555
H(65) H(17) 3.3733 no 2_555
H(65) H(39) 2.6333 no 4_555
H(65) H(40) 3.2025 no 4_555
H(65) H(41) 3.5074 no 2_555
H(65) H(51) 3.3947 no 3_655
H(66) C(38) 3.4122 no 4_555
H(66) C(39) 3.2727 no 4_555
H(66) C(43) 3.0548 no 4_555
H(66) C(44) 2.8356 no 4_555
H(66) C(45) 3.3743 no 4_555
H(66) H(15) 2.9359 no 4_555
H(66) H(39) 2.8556 no 4_555
H(66) H(44) 2.9112 no 4_555
H(68) S(1) 3.2645 no 4_555
H(68) H(28) 3.5753 no 4_545
H(68) H(45) 2.7265 no 4_555
H(69) S(1) 3.4399 no 4_555
H(69) C(7) 3.4659 no 4_555
H(69) C(10) 3.4983 no 4_555
H(69) C(11) 3.0747 no 4_555
H(69) C(12) 3.0625 no 4_555
H(69) H(11) 3.3334 no 4_555
H(69) H(12) 3.3265 no 4_555
H(69) H(22) 3.4496 no 3_656
H(69) H(32) 3.5906 no .
H(69) H(36) 3.1548 no 4_555
H(70) C(11) 3.2846 no 4_555
H(70) C(22) 3.5777 no .
H(70) C(23) 3.4251 no .
H(70) H(10) 3.4662 no 2_546
H(70) H(11) 3.5142 no 2_546
H(70) H(11) 2.8509 no 4_555
H(70) H(22) 3.1783 no 3_656
H(71) C(10) 3.2556 no 2_546
H(71) C(20) 3.3901 no .
H(71) C(30) 3.3251 no .
H(71) H(4) 3.0900 no 4_545
H(71) H(10) 2.3995 no 2_546
H(71) H(11) 3.5363 no 2_546
H(71) H(27) 3.0771 no 4_545
H(71) H(30) 2.6088 no .
H(72) H(5) 2.9620 no 4_545
H(72) H(28) 3.5045 no 4_545
H(72) H(30) 3.1876 no .

loop_
_geom_torsion_atom_site_label_1
_geom_torsion_atom_site_label_2
_geom_torsion_atom_site_label_3
_geom_torsion_atom_site_label_4
_geom_torsion
_geom_torsion_publ_flag
S(2) S(1) C(1) C(2) 116.06(13) no
S(2) S(1) C(1) C(6) -63.70(14) no
C(1) S(1) S(2) C(19) -87.72(7) no
S(1) S(2) C(19) C(20) 103.74(15) no
S(1) S(2) C(19) C(24) -70.08(16) no
S(4) S(3) C(37) C(38) -72.65(17) no
S(4) S(3) C(37) C(42) 103.09(17) no
C(37) S(3) S(4) C(55) -86.95(9) no
S(3) S(4) C(55) C(56) 112.90(14) no
S(3) S(4) C(55) C(60) -64.83(14) no
S(1) C(1) C(2) C(3) -177.89(13) no
S(1) C(1) C(2) C(7) 3.8(3) no
S(1) C(1) C(6) C(5) 175.03(13) no
S(1) C(1) C(6) C(13) -6.0(3) no
C(2) C(1) C(6) C(5) -4.7(3) no
C(2) C(1) C(6) C(13) 174.20(17) no
C(6) C(1) C(2) C(3) 1.9(3) no
C(6) C(1) C(2) C(7) -176.45(17) no
C(1) C(2) C(3) C(4) 1.6(4) no
C(1) C(2) C(7) C(8) -76.5(3) no
C(1) C(2) C(7) C(12) 105.4(3) no
C(3) C(2) C(7) C(8) 105.2(3) no
C(3) C(2) C(7) C(12) -72.9(3) no
C(7) C(2) C(3) C(4) 179.99(18) no
C(2) C(3) C(4) C(5) -2.2(4) no
C(3) C(4) C(5) C(6) -0.8(4) no
C(4) C(5) C(6) C(1) 4.2(4) no
C(4) C(5) C(6) C(13) -174.8(2) no
C(1) C(6) C(13) C(14) -64.3(3) no
C(1) C(6) C(13) C(18) 118.3(3) no
C(5) C(6) C(13) C(14) 114.6(3) no
C(5) C(6) C(13) C(18) -62.8(3) no
C(2) C(7) C(8) C(9) -178.7(2) no
C(2) C(7) C(12) C(11) 179.33(19) no
C(8) C(7) C(12) C(11) 1.2(4) no
C(12) C(7) C(8) C(9) -0.7(4) no
C(7) C(8) C(9) C(10) -0.2(4) no
C(8) C(9) C(10) C(11) 0.6(4) no
C(9) C(10) C(11) C(12) 0.0(4) no
C(10) C(11) C(12) C(7) -0.9(4) no
C(6) C(13) C(14) C(15) -177.66(19) no
C(6) C(13) C(18) C(17) 178.27(19) no
C(14) C(13) C(18) C(17) 0.8(4) no
C(18) C(13) C(14) C(15) -0.2(4) no
C(13) C(14) C(15) C(16) -0.5(4) no
C(14) C(15) C(16) C(17) 0.6(5) no
C(15) C(16) C(17) C(18) 0.0(5) no
C(16) C(17) C(18) C(13) -0.8(5) no
S(2) C(19) C(20) C(21) -172.76(15) no
S(2) C(19) C(20) C(25) 5.9(4) no
S(2) C(19) C(24) C(23) 171.63(14) no
S(2) C(19) C(24) C(31) -8.2(3) no
C(20) C(19) C(24) C(23) -2.2(4) no
C(20) C(19) C(24) C(31) 178.04(19) no
C(24) C(19) C(20) C(21) 1.0(4) no
C(24) C(19) C(20) C(25) 179.61(19) no
C(19) C(20) C(21) C(22) 1.0(4) no
C(19) C(20) C(25) C(26) -118.6(3) no
C(19) C(20) C(25) C(30) 66.0(3) no
C(21) C(20) C(25) C(26) 60.1(3) no
C(21) C(20) C(25) C(30) -115.4(3) no
C(25) C(20) C(21) C(22) -177.7(2) no
C(20) C(21) C(22) C(23) -1.7(4) no
C(21) C(22) C(23) C(24) 0.5(4) no
C(22) C(23) C(24) C(19) 1.4(4) no
C(22) C(23) C(24) C(31) -178.8(2) no
C(19) C(24) C(31) C(32) -63.2(3) no
C(19) C(24) C(31) C(36) 121.0(3) no
C(23) C(24) C(31) C(32) 117.0(3) no
C(23) C(24) C(31) C(36) -58.8(3) no
C(20) C(25) C(26) C(27) -175.83(17) no
C(20) C(25) C(30) C(29) 174.24(18) no
C(26) C(25) C(30) C(29) -1.2(4) no
C(30) C(25) C(26) C(27) -0.2(4) no
C(25) C(26) C(27) C(28) 2.0(4) no
C(26) C(27) C(28) C(29) -2.4(4) no
C(27) C(28) C(29) C(30) 0.9(4) no
C(28) C(29) C(30) C(25) 0.9(4) no
C(24) C(31) C(32) C(33) -175.34(17) no
C(24) C(31) C(36) C(35) 175.02(18) no
C(32) C(31) C(36) C(35) -0.9(4) no
C(36) C(31) C(32) C(33) 0.5(4) no
C(31) C(32) C(33) C(34) 0.4(4) no
C(32) C(33) C(34) C(35) -1.1(5) no
C(33) C(34) C(35) C(36) 0.7(5) no
C(34) C(35) C(36) C(31) 0.3(5) no
S(3) C(37) C(38) C(39) 174.27(16) no
S(3) C(37) C(38) C(43) -3.8(4) no
S(3) C(37) C(42) C(41) -174.87(15) no
S(3) C(37) C(42) C(49) 3.9(4) no
C(38) C(37) C(42) C(41) 0.8(4) no
C(38) C(37) C(42) C(49) 179.6(2) no
C(42) C(37) C(38) C(39) -1.5(4) no
C(42) C(37) C(38) C(43) -179.5(2) no
C(37) C(38) C(39) C(40) 1.3(4) no
C(37) C(38) C(43) C(44) -68.4(4) no
C(37) C(38) C(43) C(48) 115.3(3) no
C(39) C(38) C(43) C(44) 113.6(3) no
C(39) C(38) C(43) C(48) -62.8(4) no
C(43) C(38) C(39) C(40) 179.4(3) no
C(38) C(39) C(40) C(41) -0.4(4) no
C(39) C(40) C(41) C(42) -0.2(4) no
C(40) C(41) C(42) C(37) 0.0(4) no
C(40) C(41) C(42) C(49) -178.8(3) no
C(37) C(42) C(49) C(50) -124.1(3) no
C(37) C(42) C(49) C(54) 59.3(4) no
C(41) C(42) C(49) C(50) 54.8(3) no
C(41) C(42) C(49) C(54) -121.9(3) no
C(38) C(43) C(44) C(45) -174.58(19) no
C(38) C(43) C(48) C(47) 176.5(2) no
C(44) C(43) C(48) C(47) -0.0(4) no
C(48) C(43) C(44) C(45) 1.8(4) no
C(43) C(44) C(45) C(46) -2.7(4) no
C(44) C(45) C(46) C(47) 1.6(5) no
C(45) C(46) C(47) C(48) 0.3(5) no
C(46) C(47) C(48) C(43) -1.1(5) no
C(42) C(49) C(50) C(51) -176.51(19) no
C(42) C(49) C(54) C(53) 175.00(19) no
C(50) C(49) C(54) C(53) -1.7(4) no
C(54) C(49) C(50) C(51) 0.3(4) no
C(49) C(50) C(51) C(52) 1.6(4) no
C(50) C(51) C(52) C(53) -2.0(4) no
C(51) C(52) C(53) C(54) 0.6(5) no
C(52) C(53) C(54) C(49) 1.3(5) no
S(4) C(55) C(56) C(57) -176.41(13) no
S(4) C(55) C(56) C(61) 3.7(3) no
S(4) C(55) C(60) C(59) 174.80(13) no
S(4) C(55) C(60) C(67) -6.8(3) no
C(56) C(55) C(60) C(59) -2.9(3) no
C(56) C(55) C(60) C(67) 175.47(18) no
C(60) C(55) C(56) C(57) 1.3(3) no
C(60) C(55) C(56) C(61) -178.54(18) no
C(55) C(56) C(57) C(58) 0.9(4) no
C(55) C(56) C(61) C(62) -95.0(3) no
C(55) C(56) C(61) C(66) 87.7(3) no
C(57) C(56) C(61) C(62) 85.2(3) no
C(57) C(56) C(61) C(66) -92.1(3) no
C(61) C(56) C(57) C(58) -179.27(19) no
C(56) C(57) C(58) C(59) -1.4(4) no
C(57) C(58) C(59) C(60) -0.3(4) no
C(58) C(59) C(60) C(55) 2.4(4) no
C(58) C(59) C(60) C(67) -176.1(2) no
C(55) C(60) C(67) C(68) -65.1(3) no
C(55) C(60) C(67) C(72) 118.7(3) no
C(59) C(60) C(67) C(68) 113.2(3) no
C(59) C(60) C(67) C(72) -63.0(3) no
C(56) C(61) C(62) C(63) -178.3(2) no
C(56) C(61) C(66) C(65) 177.9(3) no
C(62) C(61) C(66) C(65) 0.5(4) no
C(66) C(61) C(62) C(63) -0.9(4) no
C(61) C(62) C(63) C(64) 0.6(5) no
C(62) C(63) C(64) C(65) 0.2(5) no
C(63) C(64) C(65) C(66) -0.6(5) no
C(64) C(65) C(66) C(61) 0.2(5) no
C(60) C(67) C(68) C(69) -175.65(19) no
C(60) C(67) C(72) C(71) 176.54(19) no
C(68) C(67) C(72) C(71) 0.3(4) no
C(72) C(67) C(68) C(69) 0.6(4) no
C(67) C(68) C(69) C(70) -0.8(4) no
C(68) C(69) C(70) C(71) 0.0(5) no
C(69) C(70) C(71) C(72) 0.8(5) no
C(70) C(71) C(72) C(67) -1.0(5) no
